data_4300648
_journal_name_full 'Inorganic Chemistry'
_journal_paper_doi 10.1021/ic051713r
_journal_year 2006
_chemical_formula_sum 'C55 H37 B2 F30 Li O2 P'
_chemical_formula_weight 1359.38
_space_group_IT_number 14
_symmetry_cell_setting monoclinic
_symmetry_space_group_name_Hall '-P 2yn'
_symmetry_space_group_name_H-M 'P 1 21/n 1'
_cell_angle_alpha 90.00
_cell_angle_beta 94.046(12)
_cell_angle_gamma 90.00
_cell_formula_units_Z 4
_cell_length_a 12.841(9)
_cell_length_b 15.686(11)
_cell_length_c 29.97(2)
_cell_measurement_temperature 296(2)
_cell_volume 6022(7)
_diffrn_ambient_temperature 296(2)
_exptl_crystal_density_diffrn 1.499
_cod_original_sg_symbol_H-M 'P 21/n'
_cod_database_code 4300648

loop_
_symmetry_equiv_pos_as_xyz
'x, y, z'
'-x+1/2, y+1/2, -z+1/2'
'-x, -y, -z'
'x-1/2, -y-1/2, z-1/2'

loop_
_atom_site_label
_atom_site_type_symbol
_atom_site_fract_x
_atom_site_fract_y
_atom_site_fract_z
_atom_site_U_iso_or_equiv
_atom_site_adp_type
_atom_site_occupancy
_atom_site_symmetry_multiplicity
_atom_site_calc_flag
_atom_site_refinement_flags
_atom_site_disorder_assembly
_atom_site_disorder_group
P1 P -0.0292(2) 0.6537(2) -0.31816(10) 0.0658(10) Uani 1 1 d . . .
O1 O 0.1625(5) 0.5967(5) -0.1531(2) 0.063(2) Uiso 1 1 d . . .
O2 O -0.1017(5) 0.6880(5) -0.1441(2) 0.059(2) Uani 1 1 d . . .
B1 B -0.1555(11) 0.7621(9) -0.1229(5) 0.068(4) Uani 1 1 d . . .
B2 B 0.2273(10) 0.5179(10) -0.1377(5) 0.072(4) Uani 1 1 d . . .
Li1 Li 0.0389(14) 0.6388(12) -0.1194(7) 0.066(5) Uani 1 1 d . . .
F1 F -0.3717(5) 0.7171(6) -0.0927(3) 0.108(3) Uani 1 1 d . . .
F2 F -0.5505(7) 0.7466(7) -0.1385(4) 0.154(4) Uani 1 1 d . . .
F3 F -0.5563(7) 0.8199(7) -0.2207(3) 0.158(4) Uani 1 1 d . . .
F4 F -0.3682(8) 0.8636(6) -0.2573(3) 0.143(4) Uani 1 1 d . . .
F5 F -0.1920(7) 0.8322(5) -0.2108(2) 0.097(2) Uani 1 1 d . . .
F6 F 0.0700(5) 0.7612(5) -0.1023(2) 0.080(2) Uani 1 1 d . . .
F7 F 0.2023(7) 0.8903(6) -0.1060(3) 0.124(3) Uani 1 1 d . . .
F8 F 0.1316(7) 1.0531(6) -0.1206(4) 0.143(4) Uani 1 1 d . . .
F9 F -0.0750(8) 1.0758(6) -0.1392(4) 0.168(4) Uani 1 1 d . . .
F10 F -0.2088(6) 0.9513(4) -0.1405(3) 0.106(3) Uani 1 1 d . . .
F11 F -0.2657(7) 0.8704(6) -0.0621(3) 0.117(3) Uani 1 1 d . . .
F12 F -0.2733(10) 0.8597(8) 0.0246(3) 0.181(5) Uani 1 1 d . . .
F13 F -0.1647(9) 0.7373(8) 0.0727(3) 0.175(5) Uani 1 1 d . . .
F14 F -0.0608(8) 0.6149(7) 0.0264(3) 0.148(4) Uani 1 1 d . . .
F15 F -0.0570(6) 0.6215(5) -0.0605(2) 0.098(2) Uani 1 1 d . . .
F16 F 0.3543(7) 0.3883(7) -0.0913(3) 0.133(3) Uani 1 1 d . . .
F17 F 0.4024(10) 0.3692(9) -0.0056(4) 0.214(6) Uani 1 1 d . . .
F18 F 0.3256(11) 0.4812(10) 0.0554(4) 0.219(6) Uani 1 1 d . . .
F19 F 0.2070(10) 0.6116(9) 0.0233(3) 0.186(5) Uani 1 1 d . . .
F20 F 0.1614(6) 0.6354(6) -0.0645(2) 0.111(3) Uani 1 1 d . . .
F21 F 0.2672(6) 0.3391(5) -0.1798(3) 0.119(3) Uani 1 1 d . . .
F22 F 0.1271(7) 0.2160(6) -0.1913(4) 0.138(3) Uani 1 1 d . . .
F23 F -0.0689(7) 0.2361(5) -0.1644(4) 0.143(4) Uani 1 1 d . . .
F24 F -0.1207(6) 0.3833(5) -0.1221(3) 0.109(3) Uani 1 1 d . . .
F25 F 0.0162(5) 0.5073(5) -0.1109(2) 0.080(2) Uani 1 1 d . . .
F26 F 0.4563(6) 0.5536(7) -0.1107(4) 0.131(3) Uani 1 1 d . . .
F27 F 0.6136(7) 0.5418(8) -0.1606(5) 0.202(6) Uani 1 1 d . . .
F28 F 0.5790(10) 0.5012(9) -0.2502(5) 0.236(7) Uani 1 1 d . . .
F29 F 0.3769(9) 0.4656(8) -0.2846(5) 0.183(5) Uani 1 1 d . . .
F30 F 0.2224(7) 0.4744(6) -0.2326(3) 0.111(3) Uani 1 1 d . . .
C1 C 0.0388(11) 0.5767(10) -0.3557(4) 0.084(4) Uani 1 1 d . . .
C2 C 0.0931(13) 0.6185(13) -0.3893(5) 0.157(8) Uani 1 1 d . . .
H2A H 0.1248 0.5767 -0.4074 0.236 Uiso 1 1 calc R . .
H2B H 0.1462 0.6548 -0.3754 0.236 Uiso 1 1 calc R . .
H2C H 0.0448 0.6522 -0.4078 0.236 Uiso 1 1 calc R . .
C3 C 0.1191(10) 0.5255(10) -0.3264(5) 0.106(5) Uani 1 1 d . . .
H3A H 0.1540 0.4860 -0.3448 0.159 Uiso 1 1 calc R . .
H3B H 0.0842 0.4947 -0.3042 0.159 Uiso 1 1 calc R . .
H3C H 0.1693 0.5637 -0.3121 0.159 Uiso 1 1 calc R . .
C4 C -0.0389(14) 0.5119(11) -0.3754(5) 0.129(6) Uani 1 1 d . . .
H4A H -0.0043 0.4735 -0.3945 0.193 Uiso 1 1 calc R . .
H4B H -0.0941 0.5408 -0.3926 0.193 Uiso 1 1 calc R . .
H4C H -0.0676 0.4803 -0.3517 0.193 Uiso 1 1 calc R . .
C5 C -0.1122(9) 0.7363(9) -0.3478(4) 0.078(4) Uani 1 1 d . . .
C6 C -0.1722(12) 0.7847(11) -0.3142(4) 0.127(6) Uani 1 1 d . . .
H6A H -0.2150 0.8273 -0.3295 0.191 Uiso 1 1 calc R . .
H6B H -0.1240 0.8117 -0.2927 0.191 Uiso 1 1 calc R . .
H6C H -0.2157 0.7458 -0.2992 0.191 Uiso 1 1 calc R . .
C7 C -0.1938(11) 0.6916(10) -0.3834(5) 0.121(6) Uani 1 1 d . . .
H7A H -0.2367 0.7344 -0.3985 0.181 Uiso 1 1 calc R . .
H7B H -0.2372 0.6529 -0.3682 0.181 Uiso 1 1 calc R . .
H7C H -0.1566 0.6607 -0.4049 0.181 Uiso 1 1 calc R . .
C8 C -0.0466(13) 0.8026(11) -0.3718(6) 0.142(7) Uani 1 1 d . . .
H8A H -0.0922 0.8440 -0.3865 0.213 Uiso 1 1 calc R . .
H8B H -0.0074 0.7743 -0.3936 0.213 Uiso 1 1 calc R . .
H8C H 0.0006 0.8307 -0.3503 0.213 Uiso 1 1 calc R . .
C9 C -0.1027(9) 0.5891(8) -0.2832(4) 0.072(3) Uani 1 1 d . . .
H9A H -0.1639 0.5689 -0.3009 0.086 Uiso 1 1 calc R . .
H9B H -0.0608 0.5396 -0.2745 0.086 Uiso 1 1 calc R . .
C10 C -0.1410(8) 0.6318(7) -0.2386(3) 0.058(3) Uani 1 1 d . . .
H10A H -0.1014 0.6836 -0.2322 0.070 Uiso 1 1 calc R . .
H10B H -0.2140 0.6474 -0.2435 0.070 Uiso 1 1 calc R . .
C11 C -0.1277(8) 0.5720(7) -0.1980(4) 0.059(3) Uani 1 1 d . . .
H11A H -0.1668 0.5199 -0.2041 0.071 Uiso 1 1 calc R . .
H11B H -0.0547 0.5571 -0.1923 0.071 Uiso 1 1 calc R . .
C12 C -0.1669(9) 0.6157(7) -0.1569(4) 0.060(3) Uani 1 1 d . . .
H12A H -0.2383 0.6347 -0.1635 0.072 Uiso 1 1 calc R . .
H12B H -0.1664 0.5755 -0.1324 0.072 Uiso 1 1 calc R . .
C13 C 0.0649(9) 0.7139(8) -0.2835(4) 0.080(4) Uani 1 1 d . . .
H13A H 0.1145 0.7386 -0.3028 0.096 Uiso 1 1 calc R . .
H13B H 0.0284 0.7608 -0.2703 0.096 Uiso 1 1 calc R . .
C14 C 0.1277(9) 0.6656(8) -0.2450(4) 0.073(4) Uani 1 1 d . . .
H14A H 0.0901 0.6142 -0.2380 0.088 Uiso 1 1 calc R . .
H14B H 0.1947 0.6485 -0.2552 0.088 Uiso 1 1 calc R . .
C15 C 0.1457(9) 0.7183(7) -0.2033(4) 0.067(3) Uani 1 1 d . . .
H15A H 0.0787 0.7317 -0.1919 0.081 Uiso 1 1 calc R . .
H15B H 0.1784 0.7716 -0.2108 0.081 Uiso 1 1 calc R . .
C16 C 0.2148(8) 0.6736(7) -0.1661(4) 0.068(3) Uani 1 1 d . . .
H16A H 0.2821 0.6596 -0.1769 0.081 Uiso 1 1 calc R . .
H16B H 0.2261 0.7112 -0.1405 0.081 Uiso 1 1 calc R . .
C17 C -0.2696(10) 0.7776(7) -0.1481(4) 0.064(3) Uani 1 1 d . . .
C18 C -0.3679(11) 0.7546(8) -0.1321(6) 0.083(4) Uani 1 1 d . . .
C19 C -0.4595(12) 0.7693(10) -0.1554(7) 0.103(5) Uani 1 1 d . . .
C20 C -0.4655(12) 0.8044(11) -0.1972(6) 0.095(5) Uani 1 1 d . . .
C21 C -0.3720(15) 0.8277(9) -0.2158(5) 0.093(5) Uani 1 1 d . . .
C22 C -0.2760(12) 0.8091(9) -0.1901(5) 0.085(4) Uani 1 1 d . . .
C23 C -0.0780(9) 0.8475(8) -0.1242(4) 0.064(3) Uani 1 1 d . . .
C24 C 0.0287(11) 0.8403(9) -0.1146(4) 0.071(3) Uani 1 1 d . . .
C25 C 0.0987(11) 0.9105(12) -0.1153(5) 0.087(4) Uani 1 1 d . . .
C26 C 0.0630(16) 0.9884(11) -0.1212(5) 0.096(5) Uani 1 1 d . . .
C27 C -0.0406(15) 0.9964(9) -0.1309(6) 0.105(5) Uani 1 1 d . . .
C28 C -0.1100(12) 0.9305(9) -0.1318(4) 0.077(4) Uani 1 1 d . . .
C29 C -0.1616(9) 0.7465(8) -0.0664(4) 0.070(3) Uani 1 1 d . . .
C30 C -0.2136(10) 0.8068(10) -0.0405(5) 0.087(4) Uani 1 1 d . . .
C31 C -0.2142(15) 0.8010(13) 0.0034(6) 0.124(6) Uani 1 1 d . . .
C32 C -0.1644(15) 0.7398(13) 0.0260(5) 0.111(5) Uani 1 1 d . . .
C33 C -0.1099(13) 0.6805(11) 0.0052(5) 0.102(5) Uani 1 1 d . . .
C34 C -0.1131(10) 0.6871(10) -0.0414(4) 0.079(4) Uani 1 1 d . . .
C35 C 0.2558(10) 0.5142(9) -0.0839(4) 0.074(4) Uani 1 1 d . . .
C36 C 0.3134(12) 0.4468(13) -0.0666(6) 0.110(5) Uani 1 1 d . . .
C37 C 0.3370(15) 0.4418(16) -0.0157(9) 0.146(8) Uani 1 1 d . . .
C38 C 0.300(2) 0.499(2) 0.0094(8) 0.167(11) Uani 1 1 d . . .
C39 C 0.2424(17) 0.5608(16) -0.0051(7) 0.152(9) Uani 1 1 d . . .
C40 C 0.2238(12) 0.5635(11) -0.0519(5) 0.104(5) Uani 1 1 d . . .
C41 C 0.1462(9) 0.4331(8) -0.1469(4) 0.065(3) Uani 1 1 d . . .
C42 C 0.1713(12) 0.3542(10) -0.1651(5) 0.088(4) Uani 1 1 d . . .
C43 C 0.1019(14) 0.2896(11) -0.1716(5) 0.097(4) Uani 1 1 d . . .
C44 C 0.0009(13) 0.3011(11) -0.1573(5) 0.095(4) Uani 1 1 d . . .
C45 C -0.0244(11) 0.3739(10) -0.1381(5) 0.080(4) Uani 1 1 d . . .
C46 C 0.0473(10) 0.4377(9) -0.1328(4) 0.068(3) Uani 1 1 d . . .
C47 C 0.3285(11) 0.5131(9) -0.1675(5) 0.082(4) Uani 1 1 d . . .
C48 C 0.4305(11) 0.5302(10) -0.1534(7) 0.093(5) Uani 1 1 d . . .
C49 C 0.5147(19) 0.5286(14) -0.1746(9) 0.146(8) Uani 1 1 d . . .
C50 C 0.5027(15) 0.5069(13) -0.2188(11) 0.136(8) Uani 1 1 d . . .
C51 C 0.3999(19) 0.4913(12) -0.2396(7) 0.131(7) Uani 1 1 d . . .
C52 C 0.3173(11) 0.4917(10) -0.2129(7) 0.099(5) Uani 1 1 d . . .
C61 C 0.3868 0.8036 -0.0186 0.23(2) Uiso 0.50 1 d P . .
H61A H 0.4323 0.7625 -0.0282 0.278 Uiso 0.50 1 calc PR . .
C62 C 0.2843 0.7820 -0.0116 0.195(18) Uiso 0.50 1 d PR . .
H62A H 0.2612 0.7263 -0.0165 0.234 Uiso 0.50 1 calc PR . .
C63 C 0.2162 0.8434 0.0028 0.22(2) Uiso 0.50 1 d PR . .
H63A H 0.1476 0.8289 0.0075 0.261 Uiso 0.50 1 calc PR . .
C64 C 0.2507 0.9266 0.0102 0.22(2) Uiso 0.50 1 d PR . .
H64A H 0.2052 0.9677 0.0198 0.263 Uiso 0.50 1 calc PR . .
C65 C 0.3532 0.9482 0.0032 0.195(19) Uiso 0.50 1 d PR . .
H65A H 0.3763 1.0039 0.0081 0.234 Uiso 0.50 1 calc PR . .
C66 C 0.4213 0.8868 -0.0112 0.29(3) Uiso 0.50 1 d PR . .
H66A H 0.4899 0.9013 -0.0159 0.351 Uiso 0.50 1 calc PR . .

loop_
_atom_site_aniso_label
_atom_site_aniso_U_11
_atom_site_aniso_U_22
_atom_site_aniso_U_33
_atom_site_aniso_U_23
_atom_site_aniso_U_13
_atom_site_aniso_U_12
P1 0.0607(19) 0.085(2) 0.0520(19) 0.0028(17) 0.0083(15) -0.0079(18)
O2 0.053(4) 0.066(5) 0.062(5) 0.000(4) 0.018(4) -0.004(4)
B1 0.068(9) 0.072(10) 0.066(9) -0.006(8) 0.012(7) 0.006(8)
B2 0.056(9) 0.080(11) 0.081(11) -0.008(9) 0.016(8) 0.023(8)
Li1 0.061(12) 0.057(12) 0.081(13) 0.002(10) 0.014(10) 0.021(10)
F1 0.072(5) 0.132(7) 0.123(7) 0.028(6) 0.032(5) 0.001(5)
F2 0.061(5) 0.178(10) 0.219(11) -0.021(8) -0.014(6) -0.003(6)
F3 0.091(6) 0.195(11) 0.176(9) -0.012(8) -0.065(6) 0.043(7)
F4 0.174(9) 0.155(9) 0.094(7) 0.000(6) -0.036(6) 0.047(7)
F5 0.120(6) 0.106(6) 0.067(5) 0.018(4) 0.028(4) 0.022(5)
F6 0.065(4) 0.087(5) 0.085(5) -0.001(4) -0.012(3) -0.003(4)
F7 0.085(6) 0.128(7) 0.157(8) -0.010(6) 0.005(5) -0.028(5)
F8 0.130(7) 0.084(6) 0.215(11) -0.003(6) 0.014(7) -0.042(6)
F9 0.135(8) 0.081(7) 0.289(14) 0.028(8) 0.028(8) 0.001(6)
F10 0.082(5) 0.071(5) 0.166(8) 0.000(5) 0.013(5) 0.024(4)
F11 0.145(7) 0.117(7) 0.092(6) -0.005(5) 0.037(5) 0.055(6)
F12 0.247(12) 0.208(12) 0.095(7) -0.011(7) 0.060(8) 0.082(10)
F13 0.231(11) 0.235(13) 0.063(6) 0.009(6) 0.037(6) 0.036(9)
F14 0.202(10) 0.163(9) 0.079(6) 0.031(6) 0.021(6) 0.047(8)
F15 0.124(6) 0.102(6) 0.072(5) 0.013(4) 0.025(4) 0.048(5)
F16 0.119(7) 0.159(9) 0.119(7) 0.016(7) -0.005(6) 0.063(7)
F17 0.216(12) 0.244(14) 0.170(11) 0.074(10) -0.063(9) 0.088(11)
F18 0.261(14) 0.269(16) 0.117(9) 0.051(10) -0.050(9) 0.047(12)
F19 0.244(13) 0.231(13) 0.074(7) -0.017(8) -0.047(7) 0.097(11)
F20 0.123(6) 0.130(7) 0.079(5) -0.007(5) 0.001(4) 0.040(6)
F21 0.085(5) 0.103(6) 0.170(8) -0.005(6) 0.026(5) 0.039(5)
F22 0.142(8) 0.075(6) 0.197(10) -0.029(6) 0.015(7) 0.020(6)
F23 0.108(7) 0.073(6) 0.248(12) -0.005(6) 0.015(7) -0.017(5)
F24 0.076(5) 0.089(6) 0.165(8) 0.012(5) 0.032(5) -0.001(4)
F25 0.078(5) 0.080(5) 0.083(5) 0.007(4) 0.022(4) 0.018(4)
F26 0.070(6) 0.165(9) 0.156(9) -0.016(7) -0.015(6) -0.007(5)
F27 0.051(5) 0.202(12) 0.358(19) -0.047(11) 0.058(8) -0.040(6)
F28 0.172(10) 0.223(14) 0.335(18) 0.014(13) 0.186(12) 0.017(10)
F29 0.173(10) 0.216(13) 0.169(11) -0.018(9) 0.081(9) 0.043(9)
F30 0.109(7) 0.137(7) 0.089(6) -0.006(5) 0.011(5) 0.019(6)
C1 0.077(9) 0.112(12) 0.067(9) -0.003(9) 0.026(8) -0.015(9)
C2 0.146(15) 0.25(2) 0.084(11) 0.071(13) 0.060(11) 0.041(15)
C3 0.080(9) 0.141(14) 0.096(11) -0.027(10) 0.004(9) 0.025(10)
C4 0.161(16) 0.151(16) 0.076(10) -0.015(11) 0.012(10) 0.000(14)
C5 0.068(8) 0.092(10) 0.074(9) 0.021(8) 0.002(7) -0.011(8)
C6 0.127(13) 0.179(17) 0.074(10) 0.011(10) -0.008(9) 0.094(13)
C7 0.101(11) 0.134(14) 0.122(13) 0.009(11) -0.034(10) 0.024(11)
C8 0.157(16) 0.132(15) 0.140(15) 0.061(12) 0.032(12) -0.007(13)
C9 0.069(8) 0.071(8) 0.075(8) 0.004(7) 0.005(6) -0.002(7)
C10 0.057(7) 0.070(8) 0.050(7) -0.005(6) 0.017(5) -0.010(6)
C11 0.056(7) 0.060(7) 0.064(8) 0.002(6) 0.008(6) -0.018(6)
C12 0.067(7) 0.049(7) 0.064(8) 0.001(6) 0.012(6) -0.004(7)
C13 0.082(9) 0.081(9) 0.078(9) 0.020(8) 0.007(7) -0.022(8)
C14 0.076(8) 0.077(9) 0.069(8) -0.002(8) 0.027(7) -0.010(7)
C15 0.066(8) 0.057(8) 0.077(9) 0.012(7) -0.001(7) -0.024(7)
C16 0.053(7) 0.070(8) 0.081(9) 0.008(7) 0.009(6) 0.001(7)
C17 0.081(10) 0.057(8) 0.054(8) 0.006(6) -0.002(7) 0.014(7)
C18 0.060(9) 0.072(10) 0.113(12) 0.013(9) -0.011(9) 0.019(8)
C19 0.059(11) 0.091(12) 0.155(17) -0.007(11) -0.011(11) 0.001(9)
C20 0.081(12) 0.098(12) 0.102(13) -0.027(10) -0.013(11) -0.003(10)
C21 0.142(15) 0.082(10) 0.053(9) 0.001(8) -0.003(10) 0.045(11)
C22 0.089(11) 0.088(11) 0.076(11) 0.005(9) -0.006(9) 0.013(9)
C23 0.060(8) 0.076(10) 0.057(7) -0.005(7) 0.011(6) -0.011(7)
C24 0.083(10) 0.078(10) 0.052(8) -0.005(7) 0.015(7) -0.007(9)
C25 0.057(9) 0.112(14) 0.095(11) -0.027(10) 0.015(8) -0.024(10)
C26 0.129(16) 0.060(11) 0.102(11) 0.007(9) 0.030(10) -0.014(12)
C27 0.094(12) 0.041(10) 0.185(17) 0.021(10) 0.040(11) 0.014(10)
C28 0.083(10) 0.054(9) 0.098(10) 0.019(8) 0.027(8) 0.005(9)
C29 0.062(8) 0.076(9) 0.074(9) 0.028(8) 0.022(7) 0.009(7)
C30 0.083(9) 0.103(12) 0.076(11) -0.004(9) 0.011(8) 0.043(9)
C31 0.178(18) 0.123(15) 0.073(13) -0.024(12) 0.036(12) 0.048(13)
C32 0.157(16) 0.118(15) 0.063(12) 0.009(11) 0.033(11) 0.011(13)
C33 0.130(13) 0.107(13) 0.070(11) 0.021(10) 0.014(9) 0.029(11)
C34 0.085(9) 0.104(11) 0.049(8) 0.013(8) 0.021(7) 0.016(9)
C35 0.068(8) 0.086(10) 0.065(9) -0.010(8) -0.016(7) 0.019(8)
C36 0.081(11) 0.142(16) 0.108(14) 0.010(12) 0.012(10) 0.035(11)
C37 0.105(14) 0.16(2) 0.17(2) 0.104(18) -0.031(14) -0.002(14)
C38 0.19(2) 0.20(3) 0.11(2) -0.057(19) -0.013(16) 0.06(2)
C39 0.19(2) 0.19(2) 0.077(15) -0.001(14) -0.029(13) 0.115(18)
C40 0.104(12) 0.127(14) 0.076(12) -0.010(10) -0.029(9) 0.045(11)
C41 0.057(8) 0.078(10) 0.061(8) -0.009(7) -0.001(6) 0.016(7)
C42 0.074(10) 0.066(10) 0.126(12) 0.019(9) 0.022(9) 0.027(9)
C43 0.100(13) 0.080(12) 0.110(12) 0.004(10) 0.012(10) 0.026(11)
C44 0.092(12) 0.070(11) 0.123(13) 0.007(10) 0.008(10) -0.011(10)
C45 0.060(9) 0.080(11) 0.099(11) 0.002(9) 0.002(8) 0.004(9)
C46 0.063(9) 0.062(9) 0.080(9) 0.024(8) 0.013(7) 0.005(8)
C47 0.077(11) 0.096(11) 0.075(10) -0.005(8) 0.010(8) -0.011(8)
C48 0.044(9) 0.104(12) 0.134(15) 0.020(11) 0.027(10) 0.013(8)
C49 0.13(2) 0.138(18) 0.17(2) -0.024(16) 0.019(19) 0.005(15)
C50 0.071(12) 0.109(15) 0.23(3) 0.037(17) 0.068(17) 0.000(11)
C51 0.17(2) 0.126(15) 0.104(15) -0.001(12) 0.056(15) 0.010(14)
C52 0.055(9) 0.111(13) 0.135(16) 0.005(11) 0.039(11) 0.014(9)

loop_
_geom_bond_atom_site_label_1
_geom_bond_atom_site_label_2
_geom_bond_distance
_geom_bond_site_symmetry_2
_geom_bond_publ_flag
P1 C9 1.776(11) . ?
P1 C13 1.804(12) . ?
P1 C5 1.862(13) . ?
P1 C1 1.904(14) . ?
O1 C16 1.447(12) . ?
O1 B2 1.542(16) . ?
O1 Li1 2.050(19) . ?
O2 C12 1.446(12) . ?
O2 B1 1.513(15) . ?
O2 Li1 2.053(19) . ?
B1 C17 1.618(18) . ?
B1 C23 1.670(18) . ?
B1 C29 1.718(18) . ?
B2 C47 1.629(18) . ?
B2 C35 1.632(19) . ?
B2 C41 1.700(19) . ?
Li1 F6 2.02(2) . ?
Li1 F25 2.10(2) . ?
Li1 F20 2.20(2) . ?
Li1 F15 2.240(19) . ?
F1 C18 1.323(15) . ?
F2 C19 1.352(17) . ?
F3 C20 1.340(16) . ?
F4 C21 1.369(15) . ?
F5 C22 1.332(15) . ?
F6 C24 1.389(14) . ?
F7 C25 1.376(15) . ?
F8 C26 1.342(16) . ?
F9 C27 1.340(15) . ?
F10 C28 1.318(14) . ?
F11 C30 1.341(14) . ?
F12 C31 1.376(17) . ?
F13 C32 1.400(16) . ?
F14 C33 1.343(16) . ?
F15 C34 1.400(14) . ?
F16 C36 1.312(17) . ?
F17 C37 1.43(2) . ?
F18 C38 1.42(3) . ?
F19 C39 1.27(2) . ?
F20 C40 1.420(16) . ?
F21 C42 1.358(14) . ?
F22 C43 1.346(16) . ?
F23 C44 1.365(15) . ?
F24 C45 1.365(14) . ?
F25 C46 1.348(14) . ?
F26 C48 1.350(18) . ?
F27 C49 1.33(2) . ?
F28 C50 1.41(2) . ?
F29 C51 1.42(2) . ?
F30 C52 1.343(16) . ?
C1 C2 1.426(17) . ?
C1 C4 1.515(19) . ?
C1 C3 1.532(18) . ?
C5 C6 1.515(18) . ?
C5 C8 1.548(18) . ?
C5 C7 1.604(18) . ?
C9 C10 1.604(14) . ?
C10 C11 1.537(14) . ?
C11 C12 1.524(14) . ?
C13 C14 1.558(16) . ?
C14 C15 1.503(15) . ?
C15 C16 1.544(15) . ?
C17 C22 1.348(17) . ?
C17 C18 1.428(17) . ?
C18 C19 1.344(19) . ?
C19 C20 1.37(2) . ?
C20 C21 1.407(19) . ?
C21 C22 1.438(19) . ?
C23 C28 1.380(16) . ?
C23 C24 1.384(16) . ?
C24 C25 1.423(18) . ?
C25 C26 1.313(19) . ?
C26 C27 1.35(2) . ?
C27 C28 1.364(19) . ?
C29 C34 1.323(16) . ?
C29 C30 1.422(17) . ?
C30 C31 1.32(2) . ?
C31 C32 1.31(2) . ?
C32 C33 1.34(2) . ?
C33 C34 1.398(18) . ?
C35 C40 1.319(17) . ?
C35 C36 1.37(2) . ?
C36 C37 1.53(3) . ?
C37 C38 1.28(3) . ?
C38 C39 1.28(3) . ?
C39 C40 1.41(2) . ?
C41 C46 1.369(15) . ?
C41 C42 1.398(17) . ?
C42 C43 1.354(19) . ?
C43 C44 1.406(19) . ?
C44 C45 1.329(18) . ?
C45 C46 1.363(16) . ?
C47 C48 1.374(18) . ?
C47 C52 1.40(2) . ?
C48 C49 1.29(2) . ?
C49 C50 1.36(3) . ?
C50 C51 1.44(3) . ?
C51 C52 1.37(2) . ?
C61 C62 1.3900 . ?
C61 C66 1.3900 . ?
C62 C63 1.3900 . ?
C63 C64 1.3900 . ?
C64 C65 1.3900 . ?
C65 C66 1.3900 . ?
